data_4037786
loop_
_publ_author_name
'Liu, Shi'
'Gellman, Samuel H.'

_publ_section_title
;
 Preparation of \b2-Homologous Amino Acids Bearing Polar Side Chains via a
 Collective Synthesis Strategy
;
_journal_name_full 'The Journal of Organic Chemistry'
_journal_paper_doi 10.1021/acs.joc.9b02562
_journal_year 2020
_chemical_absolute_configuration syn
_chemical_formula_moiety 'C22 H29 N O3'
_chemical_formula_sum 'C22 H29 N O3'
_chemical_formula_weight 355.46
_space_group_crystal_system orthorhombic
_space_group_IT_number 19
_space_group_name_Hall 'P 2ac 2ab'
_space_group_name_H-M_alt 'P 21 21 21'
_atom_sites_solution_hydrogens mixed
_atom_sites_solution_primary dual
_audit_creation_date 2017-05-25
_audit_creation_method
;
Olex2 1.2-dev
(compiled 2017.05.11 svn.r3410 for OlexSys, GUI svn.r5338)
;
_cell_angle_alpha 90
_cell_angle_beta 90
_cell_angle_gamma 90
_cell_formula_units_Z 4
_cell_length_a 9.017(3)
_cell_length_b 9.923(3)
_cell_length_c 21.325(8)
_cell_measurement_reflns_used 9765
_cell_measurement_temperature 100(2)
_cell_measurement_theta_max 28.323
_cell_measurement_theta_min 2.259
_cell_volume 1908.1(11)
_computing_cell_refinement 'SAINT+ Ver. 2016.5-0 (Bruker-AXS, 2016)'
_computing_data_collection 'APEX3 Ver. 2016.5-0 (Bruker-AXS, 2016)'
_computing_data_reduction 'SAINT+ Ver. 2016.5-0 (Bruker-AXS, 2016)'
_computing_molecular_graphics 'OLEX2 (Dolomanov et al., 2009)'
_computing_publication_material 'OLEX2 (Dolomanov et al., 2009)'
_computing_structure_refinement 'ShelXL (Sheldrick, 2015)'
_computing_structure_solution 'ShelXT (Sheldrick, 2015)'
_diffrn_ambient_temperature 100.01
_diffrn_detector 'charge-coupled device (CCD) area detector'
_diffrn_detector_area_resol_mean 7.9
_diffrn_detector_type 'Bruker APEX II'
_diffrn_measured_fraction_theta_full 0.991
_diffrn_measured_fraction_theta_max 0.992
_diffrn_measurement_device 'three-circle diffractometer'
_diffrn_measurement_device_type 'Bruker APEX II Quazar'
_diffrn_measurement_method '0.5\% \w and 0.5\% \f scans'
_diffrn_radiation_collimation 'focusing mirrors'
_diffrn_radiation_detector 'Bruker APEX II'
_diffrn_radiation_monochromator 'mirror optics'
_diffrn_radiation_probe x-ray
_diffrn_radiation_type MoK\a
_diffrn_radiation_wavelength 0.71073
_diffrn_radiation_xray_symbol K-L~3~
_diffrn_reflns_av_R_equivalents 0.0508
_diffrn_reflns_av_unetI/netI 0.0335
_diffrn_reflns_Laue_measured_fraction_full 0.991
_diffrn_reflns_Laue_measured_fraction_max 0.992
_diffrn_reflns_limit_h_max 12
_diffrn_reflns_limit_h_min -12
_diffrn_reflns_limit_k_max 13
_diffrn_reflns_limit_k_min -13
_diffrn_reflns_limit_l_max 25
_diffrn_reflns_limit_l_min -28
_diffrn_reflns_number 30370
_diffrn_reflns_point_group_measured_fraction_full 0.993
_diffrn_reflns_point_group_measured_fraction_max 0.993
_diffrn_reflns_theta_full 25.000
_diffrn_reflns_theta_max 28.387
_diffrn_reflns_theta_min 1.910
_diffrn_source 'microfocus sealed X-ray tube'
_diffrn_source_type 'Incoatec I\ms'
_exptl_absorpt_coefficient_mu 0.081
_exptl_absorpt_correction_T_max 0.7457
_exptl_absorpt_correction_T_min 0.6684
_exptl_absorpt_correction_type multi-scan
_exptl_absorpt_process_details 'SADABS-2016/2 (Krause et al., 2015) was used for absorption correction.'
_exptl_crystal_colour colourless
_exptl_crystal_colour_primary colourless
_exptl_crystal_density_diffrn 1.237
_exptl_crystal_density_method 'not measured'
_exptl_crystal_description block
_exptl_crystal_F_000 768
_exptl_crystal_size_max 0.33
_exptl_crystal_size_mid 0.25
_exptl_crystal_size_min 0.25
_refine_diff_density_max 0.370
_refine_diff_density_min -0.188
_refine_diff_density_rms 0.051
_refine_ls_abs_structure_details
;
 Flack x determined using 1844 quotients [(I+)-(I-)]/[(I+)+(I-)]
 (Parsons, Flack and Wagner, Acta Cryst. B69 (2013) 249-259).
;
_refine_ls_abs_structure_Flack -0.3(10)
_refine_ls_extinction_method none
_refine_ls_goodness_of_fit_ref 1.077
_refine_ls_hydrogen_treatment mixed
_refine_ls_matrix_type full
_refine_ls_number_parameters 241
_refine_ls_number_reflns 4742
_refine_ls_number_restraints 0
_refine_ls_restrained_S_all 1.077
_refine_ls_R_factor_all 0.0585
_refine_ls_R_factor_gt 0.0566
_refine_ls_shift/su_max 0.000
_refine_ls_shift/su_mean 0.000
_refine_ls_structure_factor_coef Fsqd
_refine_ls_weighting_details 'w=1/[\s^2^(Fo^2^)+(0.0741P)^2^+1.1495P] where P=(Fo^2^+2Fc^2^)/3'
_refine_ls_weighting_scheme calc
_refine_ls_wR_factor_gt 0.1548
_refine_ls_wR_factor_ref 0.1562
_reflns_Friedel_coverage 0.758
_reflns_Friedel_fraction_full 0.995
_reflns_Friedel_fraction_max 0.995
_reflns_number_gt 4492
_reflns_number_total 4742
_reflns_threshold_expression 'I > 2\s(I)'
_cod_data_source_file jo9b02562_si_002.cif
_cod_data_source_block gellman170
_cod_original_cell_volume 1908.0(11)
_cod_database_code 4037786
_shelx_shelxl_version_number 2016/6
_shelx_space_group_comment
;
The symmetry employed for this shelxl refinement is uniquely defined
by the following loop, which should always be used as a source of
symmetry information in preference to the above space-group names.
They are only intended as comments.
;
_shelx_estimated_absorpt_t_max 0.980
_shelx_estimated_absorpt_t_min 0.974
_olex2_refinement_description
;
1. Fixed Uiso
 At 1.2 times of:
  All C(H) groups, All C(H,H) groups
 At 1.5 times of:
  All C(H,H,H) groups
2.a Ternary CH refined with riding coordinates:
 C1(H1A), C17(H17)
2.b Secondary CH2 refined with riding coordinates:
 C9(H9A,H9B), C16(H16A,H16B), C18(H18A,H18B), C19(H19A,H19B), C20(H20A,H20B)
2.c Aromatic/amide H refined with riding coordinates:
 C4(H4), C5(H5), C6(H6), C7(H7), C8(H8), C11(H11), C12(H12), C13(H13),
 C14(H14), C15(H15)
2.d Idealised Me refined as rotating group:
 C2(H2A,H2B,H2C), C22(H22A,H22B,H22C)
;
_olex2_submission_special_instructions 'No special instructions were received'

loop_
_space_group_symop_operation_xyz
'x, y, z'
'-x+1/2, -y, z+1/2'
'-x, y+1/2, -z+1/2'
'x+1/2, -y+1/2, -z'

loop_
_atom_site_label
_atom_site_type_symbol
_atom_site_fract_x
_atom_site_fract_y
_atom_site_fract_z
_atom_site_U_iso_or_equiv
_atom_site_adp_type
_atom_site_occupancy
_atom_site_site_symmetry_order
_atom_site_calc_flag
_atom_site_refinement_flags_posn
O1 O 0.1988(2) 0.5040(2) 0.41595(11) 0.0327(5) Uani 1 1 d .
H1 H 0.253(6) 0.528(5) 0.383(2) 0.061(14) Uiso 1 1 d .
O2 O 0.2710(2) -0.0381(2) 0.41442(12) 0.0377(5) Uani 1 1 d .
O3 O 0.1080(4) 0.0572(4) 0.47751(18) 0.0728(11) Uani 1 1 d .
N1 N 0.4031(2) 0.4784(2) 0.32053(11) 0.0230(4) Uani 1 1 d .
C1 C 0.5201(3) 0.5684(3) 0.29404(13) 0.0247(5) Uani 1 1 d .
H1A H 0.466741 0.643207 0.272155 0.030 Uiso 1 1 calc R
C2 C 0.6203(4) 0.5014(4) 0.24427(15) 0.0362(7) Uani 1 1 d .
H2A H 0.559476 0.471693 0.208762 0.054 Uiso 1 1 calc GR
H2B H 0.670521 0.423388 0.262816 0.054 Uiso 1 1 calc GR
H2C H 0.694331 0.566442 0.229653 0.054 Uiso 1 1 calc GR
C3 C 0.6060(3) 0.6334(3) 0.34762(12) 0.0232(5) Uani 1 1 d .
C4 C 0.5327(3) 0.7197(3) 0.38856(14) 0.0273(6) Uani 1 1 d .
H4 H 0.430228 0.737509 0.382352 0.033 Uiso 1 1 calc R
C5 C 0.6058(4) 0.7804(3) 0.43819(14) 0.0315(6) Uani 1 1 d .
H5 H 0.553475 0.839280 0.465456 0.038 Uiso 1 1 calc R
C6 C 0.7563(4) 0.7552(3) 0.44828(14) 0.0316(6) Uani 1 1 d .
H6 H 0.807068 0.796806 0.482175 0.038 Uiso 1 1 calc R
C7 C 0.8301(3) 0.6689(3) 0.40823(14) 0.0293(6) Uani 1 1 d .
H7 H 0.932225 0.650302 0.414905 0.035 Uiso 1 1 calc R
C8 C 0.7562(3) 0.6088(3) 0.35808(14) 0.0272(5) Uani 1 1 d .
H8 H 0.808848 0.550448 0.330677 0.033 Uiso 1 1 calc R
C9 C 0.3015(3) 0.4248(3) 0.27199(14) 0.0266(6) Uani 1 1 d .
H9A H 0.228219 0.364604 0.292244 0.032 Uiso 1 1 calc R
H9B H 0.359452 0.370077 0.241858 0.032 Uiso 1 1 calc R
C10 C 0.2203(3) 0.5331(3) 0.23671(13) 0.0250(5) Uani 1 1 d .
C11 C 0.2342(4) 0.5450(4) 0.17197(14) 0.0349(7) Uani 1 1 d .
H11 H 0.296424 0.484158 0.149792 0.042 Uiso 1 1 calc R
C12 C 0.1586(4) 0.6441(4) 0.13949(15) 0.0399(8) Uani 1 1 d .
H12 H 0.169738 0.650971 0.095305 0.048 Uiso 1 1 calc R
C13 C 0.0668(3) 0.7334(3) 0.17075(15) 0.0337(7) Uani 1 1 d .
H13 H 0.016586 0.802429 0.148368 0.040 Uiso 1 1 calc R
C14 C 0.0489(4) 0.7212(4) 0.23486(16) 0.0367(7) Uani 1 1 d .
H14 H -0.014869 0.781379 0.256574 0.044 Uiso 1 1 calc R
C15 C 0.1238(3) 0.6213(3) 0.26768(13) 0.0321(6) Uani 1 1 d .
H15 H 0.109326 0.612665 0.311626 0.039 Uiso 1 1 calc R
C16 C 0.4662(3) 0.3659(3) 0.35695(14) 0.0278(6) Uani 1 1 d .
H16A H 0.554835 0.398854 0.379689 0.033 Uiso 1 1 calc R
H16B H 0.499373 0.294977 0.327462 0.033 Uiso 1 1 calc R
C17 C 0.3591(3) 0.3029(3) 0.40444(14) 0.0266(6) Uani 1 1 d .
H17 H 0.277521 0.256532 0.381096 0.032 Uiso 1 1 calc R
C18 C 0.2909(3) 0.4081(3) 0.44824(14) 0.0303(6) Uani 1 1 d .
H18A H 0.230725 0.361498 0.480465 0.036 Uiso 1 1 calc R
H18B H 0.371546 0.456935 0.470039 0.036 Uiso 1 1 calc R
C19 C 0.4490(4) 0.1971(3) 0.44030(16) 0.0324(6) Uani 1 1 d .
H19A H 0.492939 0.133890 0.409541 0.039 Uiso 1 1 calc R
H19B H 0.531841 0.243202 0.461935 0.039 Uiso 1 1 calc R
C20 C 0.3627(4) 0.1152(3) 0.48873(15) 0.0358(7) Uani 1 1 d .
H20A H 0.430073 0.048545 0.508216 0.043 Uiso 1 1 calc R
H20B H 0.327176 0.176420 0.522192 0.043 Uiso 1 1 calc R
C21 C 0.2333(4) 0.0432(3) 0.46109(16) 0.0376(7) Uani 1 1 d .
C22 C 0.1495(4) -0.1103(4) 0.3854(2) 0.0494(9) Uani 1 1 d .
H22A H 0.182917 -0.149445 0.345651 0.074 Uiso 1 1 calc GR
H22B H 0.067320 -0.048010 0.377508 0.074 Uiso 1 1 calc GR
H22C H 0.116140 -0.182444 0.413465 0.074 Uiso 1 1 calc GR

loop_
_atom_site_aniso_label
_atom_site_aniso_U_11
_atom_site_aniso_U_22
_atom_site_aniso_U_33
_atom_site_aniso_U_23
_atom_site_aniso_U_13
_atom_site_aniso_U_12
O1 0.0264(10) 0.0397(12) 0.0318(10) 0.0077(9) 0.0010(8) 0.0082(9)
O2 0.0286(11) 0.0373(12) 0.0473(13) -0.0080(10) 0.0051(10) -0.0044(10)
O3 0.0417(16) 0.089(3) 0.088(2) -0.031(2) 0.0256(16) -0.0010(17)
N1 0.0168(9) 0.0262(11) 0.0259(10) 0.0014(9) -0.0025(8) -0.0013(8)
C1 0.0196(11) 0.0293(13) 0.0253(12) 0.0007(10) 0.0007(10) -0.0027(10)
C2 0.0286(14) 0.0477(18) 0.0323(15) -0.0071(13) 0.0078(12) -0.0025(13)
C3 0.0192(11) 0.0264(12) 0.0241(12) 0.0024(10) 0.0011(9) -0.0053(10)
C4 0.0224(12) 0.0302(14) 0.0294(13) 0.0025(11) 0.0024(10) 0.0004(11)
C5 0.0360(15) 0.0309(14) 0.0275(13) 0.0002(11) 0.0035(12) -0.0001(12)
C6 0.0333(14) 0.0332(14) 0.0283(13) 0.0042(11) -0.0055(11) -0.0047(12)
C7 0.0214(12) 0.0348(15) 0.0318(14) 0.0072(12) -0.0044(11) -0.0035(11)
C8 0.0202(12) 0.0295(13) 0.0318(13) 0.0025(11) 0.0021(10) -0.0009(10)
C9 0.0217(12) 0.0293(13) 0.0289(13) -0.0025(11) -0.0031(10) -0.0002(10)
C10 0.0177(11) 0.0306(13) 0.0268(12) 0.0000(11) -0.0002(9) -0.0027(10)
C11 0.0323(15) 0.0443(17) 0.0281(14) -0.0021(13) 0.0050(12) 0.0047(14)
C12 0.0391(17) 0.053(2) 0.0277(14) 0.0080(14) 0.0038(13) 0.0006(15)
C13 0.0264(13) 0.0383(16) 0.0363(16) 0.0087(13) -0.0042(11) -0.0029(12)
C14 0.0315(15) 0.0448(17) 0.0339(15) -0.0037(13) -0.0048(12) 0.0129(14)
C15 0.0290(14) 0.0443(17) 0.0231(12) -0.0012(12) -0.0015(11) 0.0085(13)
C16 0.0206(12) 0.0277(13) 0.0352(14) 0.0041(11) -0.0017(11) 0.0018(10)
C17 0.0224(12) 0.0263(13) 0.0312(14) 0.0034(11) -0.0038(10) -0.0034(10)
C18 0.0298(14) 0.0326(14) 0.0287(13) 0.0072(11) -0.0004(11) 0.0027(11)
C19 0.0301(14) 0.0268(13) 0.0404(16) 0.0063(12) -0.0079(12) -0.0021(12)
C20 0.0478(19) 0.0261(14) 0.0334(15) 0.0021(12) -0.0004(13) 0.0034(13)
C21 0.0408(17) 0.0295(15) 0.0425(17) 0.0034(13) 0.0089(14) 0.0026(13)
C22 0.0402(19) 0.042(2) 0.066(2) -0.0130(18) -0.0005(17) -0.0082(16)

loop_
_atom_type_symbol
_atom_type_description
_atom_type_scat_dispersion_real
_atom_type_scat_dispersion_imag
_atom_type_scat_source
C C 0.0033 0.0016 'International Tables Vol C Tables 4.2.6.8 and 6.1.1.4'
H H 0.0000 0.0000 'International Tables Vol C Tables 4.2.6.8 and 6.1.1.4'
N N 0.0061 0.0033 'International Tables Vol C Tables 4.2.6.8 and 6.1.1.4'
O O 0.0106 0.0060 'International Tables Vol C Tables 4.2.6.8 and 6.1.1.4'

loop_
_geom_angle_atom_site_label_1
_geom_angle_atom_site_label_2
_geom_angle_atom_site_label_3
_geom_angle
C18 O1 H1 104(3)
C21 O2 C22 115.3(3)
C9 N1 C1 112.8(2)
C16 N1 C1 112.3(2)
C16 N1 C9 109.6(2)
N1 C1 H1A 106.3
N1 C1 C2 114.5(2)
N1 C1 C3 109.2(2)
C2 C1 H1A 106.3
C3 C1 H1A 106.3
C3 C1 C2 113.6(2)
C1 C2 H2A 109.5
C1 C2 H2B 109.5
C1 C2 H2C 109.5
H2A C2 H2B 109.5
H2A C2 H2C 109.5
H2B C2 H2C 109.5
C4 C3 C1 119.4(2)
C4 C3 C8 118.0(3)
C8 C3 C1 122.7(3)
C3 C4 H4 119.3
C5 C4 C3 121.4(3)
C5 C4 H4 119.3
C4 C5 H5 119.9
C4 C5 C6 120.2(3)
C6 C5 H5 119.9
C5 C6 H6 120.5
C7 C6 C5 119.0(3)
C7 C6 H6 120.5
C6 C7 H7 119.7
C6 C7 C8 120.6(3)
C8 C7 H7 119.7
C3 C8 H8 119.6
C7 C8 C3 120.8(3)
C7 C8 H8 119.6
N1 C9 H9A 108.9
N1 C9 H9B 108.9
N1 C9 C10 113.2(2)
H9A C9 H9B 107.7
C10 C9 H9A 108.9
C10 C9 H9B 108.9
C11 C10 C9 120.9(3)
C11 C10 C15 118.1(3)
C15 C10 C9 120.9(3)
C10 C11 H11 119.6
C12 C11 C10 120.8(3)
C12 C11 H11 119.6
C11 C12 H12 119.7
C11 C12 C13 120.6(3)
C13 C12 H12 119.7
C12 C13 H13 120.3
C14 C13 C12 119.4(3)
C14 C13 H13 120.3
C13 C14 H14 119.8
C13 C14 C15 120.3(3)
C15 C14 H14 119.8
C10 C15 H15 119.6
C14 C15 C10 120.7(3)
C14 C15 H15 119.6
N1 C16 H16A 108.7
N1 C16 H16B 108.7
N1 C16 C17 114.4(2)
H16A C16 H16B 107.6
C17 C16 H16A 108.7
C17 C16 H16B 108.7
C16 C17 H17 108.8
C18 C17 C16 112.2(2)
C18 C17 H17 108.8
C18 C17 C19 112.1(2)
C19 C17 C16 106.0(2)
C19 C17 H17 108.8
O1 C18 C17 113.0(2)
O1 C18 H18A 109.0
O1 C18 H18B 109.0
C17 C18 H18A 109.0
C17 C18 H18B 109.0
H18A C18 H18B 107.8
C17 C19 H19A 108.4
C17 C19 H19B 108.4
H19A C19 H19B 107.4
C20 C19 C17 115.6(3)
C20 C19 H19A 108.4
C20 C19 H19B 108.4
C19 C20 H20A 109.0
C19 C20 H20B 109.0
H20A C20 H20B 107.8
C21 C20 C19 112.8(3)
C21 C20 H20A 109.0
C21 C20 H20B 109.0
O2 C21 C20 112.8(3)
O3 C21 O2 122.4(4)
O3 C21 C20 124.8(4)
O2 C22 H22A 109.5
O2 C22 H22B 109.5
O2 C22 H22C 109.5
H22A C22 H22B 109.5
H22A C22 H22C 109.5
H22B C22 H22C 109.5

loop_
_geom_bond_atom_site_label_1
_geom_bond_atom_site_label_2
_geom_bond_distance
O1 H1 0.88(5)
O1 C18 1.438(3)
O2 C21 1.325(4)
O2 C22 1.448(4)
O3 C21 1.191(4)
N1 C1 1.494(3)
N1 C9 1.481(3)
N1 C16 1.474(4)
C1 H1A 1.0000
C1 C2 1.544(4)
C1 C3 1.523(4)
C2 H2A 0.9800
C2 H2B 0.9800
C2 H2C 0.9800
C3 C4 1.390(4)
C3 C8 1.394(4)
C4 H4 0.9500
C4 C5 1.384(4)
C5 H5 0.9500
C5 C6 1.396(5)
C6 H6 0.9500
C6 C7 1.380(5)
C7 H7 0.9500
C7 C8 1.394(4)
C8 H8 0.9500
C9 H9A 0.9900
C9 H9B 0.9900
C9 C10 1.503(4)
C10 C11 1.391(4)
C10 C15 1.400(4)
C11 H11 0.9500
C11 C12 1.383(5)
C12 H12 0.9500
C12 C13 1.383(5)
C13 H13 0.9500
C13 C14 1.382(5)
C14 H14 0.9500
C14 C15 1.388(4)
C15 H15 0.9500
C16 H16A 0.9900
C16 H16B 0.9900
C16 C17 1.533(4)
C17 H17 1.0000
C17 C18 1.530(4)
C17 C19 1.532(4)
C18 H18A 0.9900
C18 H18B 0.9900
C19 H19A 0.9900
C19 H19B 0.9900
C19 C20 1.527(5)
C20 H20A 0.9900
C20 H20B 0.9900
C20 C21 1.490(5)
C22 H22A 0.9800
C22 H22B 0.9800
C22 H22C 0.9800

loop_
_geom_hbond_atom_site_label_D
_geom_hbond_atom_site_label_H
_geom_hbond_atom_site_label_A
_geom_hbond_distance_DH
_geom_hbond_distance_HA
_geom_hbond_distance_DA
_geom_hbond_angle_DHA
O1 H1 N1 0.88(5) 1.97(5) 2.756(3) 148(5)

loop_
_geom_torsion_atom_site_label_1
_geom_torsion_atom_site_label_2
_geom_torsion_atom_site_label_3
_geom_torsion_atom_site_label_4
_geom_torsion
N1 C1 C3 C4 -63.6(3)
N1 C1 C3 C8 115.6(3)
N1 C9 C10 C11 120.9(3)
N1 C9 C10 C15 -61.8(4)
N1 C16 C17 C18 -53.1(3)
N1 C16 C17 C19 -175.7(2)
C1 N1 C9 C10 -59.8(3)
C1 N1 C16 C17 158.2(2)
C1 C3 C4 C5 179.5(3)
C1 C3 C8 C7 -179.1(3)
C2 C1 C3 C4 167.2(3)
C2 C1 C3 C8 -13.6(4)
C3 C4 C5 C6 -0.2(5)
C4 C3 C8 C7 0.2(4)
C4 C5 C6 C7 -0.2(5)
C5 C6 C7 C8 0.7(4)
C6 C7 C8 C3 -0.7(4)
C8 C3 C4 C5 0.2(4)
C9 N1 C1 C2 -58.8(3)
C9 N1 C1 C3 172.5(2)
C9 N1 C16 C17 -75.6(3)
C9 C10 C11 C12 179.5(3)
C9 C10 C15 C14 -180.0(3)
C10 C11 C12 C13 -0.3(5)
C11 C10 C15 C14 -2.6(5)
C11 C12 C13 C14 -1.2(5)
C12 C13 C14 C15 0.8(5)
C13 C14 C15 C10 1.2(5)
C15 C10 C11 C12 2.2(5)
C16 N1 C1 C2 65.6(3)
C16 N1 C1 C3 -63.1(3)
C16 N1 C9 C10 174.3(2)
C16 C17 C18 O1 64.3(3)
C16 C17 C19 C20 -177.2(3)
C17 C19 C20 C21 57.2(4)
C18 C17 C19 C20 60.0(3)
C19 C17 C18 O1 -176.6(2)
C19 C20 C21 O2 56.8(4)
C19 C20 C21 O3 -121.9(4)
C22 O2 C21 O3 -0.9(5)
C22 O2 C21 C20 -179.7(3)
